data_7040966
loop_
_publ_author_name
'Lucio-Mart\'inez, F\'atima'
'Adrio, Luis A.'
'Polo-Ces, Paula'
'Ortigueira, Juan M.'
'Fern\'andez, Jes\'us J'
'Adams, Harry'
'Pereira, M. Teresa'
'Vila, Jos\'e M'

_publ_section_title
;
 Palladacycle catalysis: an innovation to the Suzuki-Miyaura
 cross-coupling reaction.
;
_journal_issue 44
_journal_name_full 'Dalton transactions (Cambridge, England : 2003)'
_journal_page_first 17598
_journal_page_last 17601
_journal_paper_doi 10.1039/c6dt03542f
_journal_volume 45
_journal_year 2016
_chemical_formula_moiety 'C36 H32 N3 O P Pd S'
_chemical_formula_sum 'C38 H36 N3 O2 P Pd S'
_chemical_formula_weight 736.13
_chemical_name_systematic
; 
 ? 
;
_space_group_crystal_system triclinic
_space_group_IT_number 2
_space_group_name_Hall '-P 1'
_space_group_name_H-M_alt 'P -1'
_symmetry_space_group_name_Hall '-P 1'
_symmetry_space_group_name_H-M 'P -1'
_atom_sites_solution_hydrogens mixed
_audit_creation_date 2016-10-02
_audit_creation_method
; 
Olex2 1.2-beta 
(compiled 2016.09.09 svn.r3337 for OlexSys, GUI svn.r5227) 
;
_audit_update_record
;
2016-10-13 deposited with the CCDC.
2016-10-18 downloaded from the CCDC.
;
_cell_angle_alpha 107.932(2)
_cell_angle_beta 95.926(2)
_cell_angle_gamma 104.175(2)
_cell_formula_units_Z 2
_cell_length_a 10.7093(13)
_cell_length_b 11.0603(13)
_cell_length_c 15.9546(19)
_cell_measurement_reflns_used 1300
_cell_measurement_temperature 293(2)
_cell_measurement_theta_max 3.5
_cell_measurement_theta_min 35.0
_cell_volume 1710.2(4)
_computing_cell_refinement 'Bruker XSCANS'
_computing_data_collection 'Bruker XSCANS'
_computing_data_reduction 'Bruker SHELXTL'
_computing_molecular_graphics 'Olex2 (Dolomanov et al., 2009)'
_computing_publication_material 'Olex2 (Dolomanov et al., 2009)'
_computing_structure_refinement 'ShelXL (Sheldrick, 2015)'
_computing_structure_solution 'Bruker SHELXTL'
_diffrn_ambient_temperature 293(2)
_diffrn_measured_fraction_theta_full 0.998
_diffrn_measured_fraction_theta_max 0.996
_diffrn_measurement_device_type 'Bruker SMART 1000'
_diffrn_measurement_method '\w scans'
_diffrn_radiation_type MoK\a
_diffrn_radiation_wavelength 0.71073
_diffrn_reflns_av_R_equivalents 0.0402
_diffrn_reflns_av_unetI/netI 0.0569
_diffrn_reflns_Laue_measured_fraction_full 0.998
_diffrn_reflns_Laue_measured_fraction_max 0.996
_diffrn_reflns_limit_h_max 13
_diffrn_reflns_limit_h_min -13
_diffrn_reflns_limit_k_max 13
_diffrn_reflns_limit_k_min -13
_diffrn_reflns_limit_l_max 19
_diffrn_reflns_limit_l_min -19
_diffrn_reflns_number 6711
_diffrn_reflns_point_group_measured_fraction_full 0.998
_diffrn_reflns_point_group_measured_fraction_max 0.996
_diffrn_reflns_theta_full 25.242
_diffrn_reflns_theta_max 26.021
_diffrn_reflns_theta_min 1.999
_exptl_absorpt_coefficient_mu 0.688
_exptl_absorpt_correction_T_max 0.91
_exptl_absorpt_correction_T_min 0.65
_exptl_absorpt_correction_type multi-scan
_exptl_absorpt_process_details SADABS
_exptl_crystal_colour orange
_exptl_crystal_density_diffrn 1.429
_exptl_crystal_description plate
_exptl_crystal_F_000 756
_exptl_crystal_size_max 0.54
_exptl_crystal_size_mid 0.1
_exptl_crystal_size_min 0.05
_refine_diff_density_max 0.372
_refine_diff_density_min -0.517
_refine_diff_density_rms 0.065
_refine_ls_extinction_method none
_refine_ls_goodness_of_fit_ref 1.000
_refine_ls_hydrogen_treatment mixed
_refine_ls_matrix_type full
_refine_ls_number_parameters 392
_refine_ls_number_reflns 6711
_refine_ls_number_restraints 0
_refine_ls_restrained_S_all 1.000
_refine_ls_R_factor_all 0.0651
_refine_ls_R_factor_gt 0.0353
_refine_ls_shift/su_max 0.001
_refine_ls_shift/su_mean 0.000
_refine_ls_structure_factor_coef Fsqd
_refine_ls_weighting_details 'w=1/[\s^2^(Fo^2^)+(0.0350P)^2^+0.2690P] where P=(Fo^2^+2Fc^2^)/3'
_refine_ls_weighting_scheme calc
_refine_ls_wR_factor_gt 0.0721
_refine_ls_wR_factor_ref 0.0817
_reflns_Friedel_coverage 0.000
_reflns_number_gt 4863
_reflns_number_total 6711
_reflns_threshold_expression 'I > 2\s(I)'
_cod_data_source_file c6dt03542f2.cif
_cod_data_source_block vi20la1n_sq_s
_cod_depositor_comments
;
The following automatic conversions were performed:

'_exptl_absorpt_correction_type' value 'MULTI-SCAN' changed to
'multi-scan' according to
/usr/data/users/saulius/crontab/automatic-downloads/rss-feeds/RSC/lib/dictionaries/cif_core.dic
dictionary named 'cif_core.dic' version 2.4.2 from 2011-04-26.

Automatic conversion script
Id: cif_fix_values 4268 2015-11-12 08:31:59Z antanas 

 Adding full bibliography for 7040966.cif.
;
_cod_database_code 7040966
_shelx_space_group_comment
; 
The symmetry employed for this shelxl refinement is uniquely defined 
by the following loop, which should always be used as a source of 
symmetry information in preference to the above space-group names. 
They are only intended as comments. 
;
_shelx_estimated_absorpt_t_max 0.966
_shelx_estimated_absorpt_t_min 0.708
_olex2_refinement_description
; 
1. Fixed Uiso 
 At 1.2 times of: 
  All C(H) groups 
 At 1.5 times of: 
  All C(H,H,H) groups 
2.a Riding coordinates: 
 N3(H3) 
2.b Aromatic/amide H refined with riding coordinates: 
 C12(H12), C13(H13), C14(H14), C17(H17), C18(H18), C20(H20), C21(H21), 
 C22(H22), C23(H23), C024(H024), C25(H25), C26(H26), C27(H27), C28(H28), 
 C29(H29), C31(H31), C32(H32), C33(H33), C34(H34), C35(H35), C52(H52), C7C(H7C) 
2.c Idealised Me refined as rotating group: 
 C4(H4A,H4B,H4C), C6(H6A,H6B,H6C), C11(H10A,H10B,H10C) 
;
_shelx_shelxl_version_number 2014/7
_olex2_submission_special_instructions 'No special instructions were received'

loop_
_space_group_symop_operation_xyz
'x, y, z'
'-x, -y, -z'

loop_
_atom_site_label
_atom_site_type_symbol
_atom_site_fract_x
_atom_site_fract_y
_atom_site_fract_z
_atom_site_U_iso_or_equiv
_atom_site_adp_type
_atom_site_occupancy
_atom_site_site_symmetry_order
_atom_site_calc_flag
_atom_site_refinement_flags_posn
Pd1 Pd 0.26032(2) 0.24869(2) 0.41453(2) 0.03596(9) Uani 1 1 d .
P1 P 0.12405(8) 0.11675(8) 0.28364(5) 0.0379(2) Uani 1 1 d .
S1 S 0.39232(9) 0.11568(8) 0.43631(6) 0.0482(2) Uani 1 1 d .
O1 O -0.3268(3) 0.5138(4) 0.0413(2) 0.1013(11) Uani 1 1 d .
N1 N 0.3742(2) 0.3782(2) 0.53297(16) 0.0392(6) Uani 1 1 d .
N2 N 0.4711(2) 0.3493(3) 0.58162(17) 0.0427(6) Uani 1 1 d .
N3 N 0.5765(3) 0.1950(3) 0.58106(19) 0.0518(7) Uani 1 1 d .
H3 H 0.5844 0.1136 0.5549 0.052(10) Uiso 1 1 d R
C1 C 0.1814(3) 0.4005(3) 0.4293(2) 0.0382(7) Uani 1 1 d .
C2 C 0.2499(3) 0.5111(3) 0.5065(2) 0.0375(7) Uani 1 1 d .
C3 C 0.3544(3) 0.4934(3) 0.5635(2) 0.0387(7) Uani 1 1 d .
C4 C 0.4289(3) 0.5974(3) 0.6509(2) 0.0523(9) Uani 1 1 d .
H4A H 0.4742 0.5581 0.6854 0.078 Uiso 1 1 calc GR
H4B H 0.3689 0.6344 0.6838 0.078 Uiso 1 1 calc GR
H4C H 0.4913 0.6664 0.6397 0.078 Uiso 1 1 calc GR
C5 C 0.4833(3) 0.2322(3) 0.5407(2) 0.0419(8) Uani 1 1 d .
C6 C 0.6624(4) 0.2778(4) 0.6662(2) 0.0614(10) Uani 1 1 d .
H6A H 0.7038 0.3636 0.6635 0.092 Uiso 1 1 calc GR
H6B H 0.7283 0.2371 0.6785 0.092 Uiso 1 1 calc GR
H6C H 0.6120 0.2877 0.7130 0.092 Uiso 1 1 calc GR
C7 C 0.0476(3) 0.5344(3) 0.3916(2) 0.0403(8) Uani 1 1 d .
C8 C -0.0521(3) 0.5443(3) 0.3247(2) 0.0437(8) Uani 1 1 d .
C9 C -0.2360(3) 0.5619(3) 0.1917(2) 0.0495(9) Uani 1 1 d .
C10 C -0.3271(4) 0.5716(4) 0.1208(3) 0.0653(11) Uani 1 1 d .
C12 C 0.0792(3) 0.4145(3) 0.3759(2) 0.0406(8) Uani 1 1 d .
H12 H 0.0290 0.3409 0.3272 0.049 Uiso 1 1 calc R
C13 C 0.2153(3) 0.6283(3) 0.5247(2) 0.0471(8) Uani 1 1 d .
H13 H 0.2595 0.7001 0.5763 0.056 Uiso 1 1 calc R
C14 C 0.1164(3) 0.6405(3) 0.4677(2) 0.0477(8) Uani 1 1 d .
H14 H 0.0961 0.7206 0.4807 0.057 Uiso 1 1 calc R
C17 C -0.1654(4) 0.4709(4) 0.1689(2) 0.0601(10) Uani 1 1 d .
H17 H -0.1784 0.4155 0.1095 0.072 Uiso 1 1 calc R
C18 C -0.0754(4) 0.4622(4) 0.2343(2) 0.0583(10) Uani 1 1 d .
H18 H -0.0291 0.4003 0.2179 0.070 Uiso 1 1 calc R
C19 C 0.1590(3) -0.0373(3) 0.2230(2) 0.0405(8) Uani 1 1 d .
C20 C 0.2829(4) -0.0261(4) 0.2022(2) 0.0589(10) Uani 1 1 d .
H20 H 0.3456 0.0566 0.2229 0.071 Uiso 1 1 calc R
C21 C 0.3144(4) -0.1359(4) 0.1514(3) 0.0675(11) Uani 1 1 d .
H21 H 0.3975 -0.1270 0.1373 0.081 Uiso 1 1 calc R
C22 C 0.2231(5) -0.2580(4) 0.1217(3) 0.0664(12) Uani 1 1 d .
H22 H 0.2437 -0.3320 0.0865 0.080 Uiso 1 1 calc R
C23 C 0.1020(4) -0.2716(4) 0.1434(2) 0.0625(10) Uani 1 1 d .
H23 H 0.0410 -0.3553 0.1241 0.075 Uiso 1 1 calc R
C24 C -0.0418(3) 0.0655(3) 0.3042(2) 0.0450(8) Uani 1 1 d .
C024 C 0.0691(4) -0.1615(3) 0.1943(2) 0.0504(9) Uani 1 1 d .
H024 H -0.0137 -0.1716 0.2089 0.060 Uiso 1 1 calc R
C25 C -0.0552(4) 0.0136(4) 0.3721(2) 0.0610(10) Uani 1 1 d .
H25 H 0.0180 0.0017 0.4017 0.073 Uiso 1 1 calc R
C26 C -0.1748(5) -0.0213(4) 0.3973(3) 0.0793(14) Uani 1 1 d .
H26 H -0.1815 -0.0569 0.4429 0.095 Uiso 1 1 calc R
C27 C -0.2834(5) -0.0034(4) 0.3551(4) 0.0858(16) Uani 1 1 d .
H27 H -0.3638 -0.0261 0.3723 0.103 Uiso 1 1 calc R
C28 C -0.2726(4) 0.0475(4) 0.2883(3) 0.0764(13) Uani 1 1 d .
H28 H -0.3464 0.0590 0.2594 0.092 Uiso 1 1 calc R
C29 C -0.1521(4) 0.0831(4) 0.2621(3) 0.0614(10) Uani 1 1 d .
H29 H -0.1462 0.1186 0.2163 0.074 Uiso 1 1 calc R
C30 C 0.1199(3) 0.1908(3) 0.1961(2) 0.0428(8) Uani 1 1 d .
C31 C 0.0288(4) 0.1294(4) 0.1154(2) 0.0601(10) Uani 1 1 d .
H31 H -0.0326 0.0481 0.1053 0.072 Uiso 1 1 calc R
C32 C 0.0291(5) 0.1879(4) 0.0509(2) 0.0746(13) Uani 1 1 d .
H32 H -0.0340 0.1474 -0.0017 0.089 Uiso 1 1 calc R
C33 C 0.1215(5) 0.3055(5) 0.0634(3) 0.0768(13) Uani 1 1 d .
H33 H 0.1219 0.3442 0.0193 0.092 Uiso 1 1 calc R
C34 C 0.2135(4) 0.3655(4) 0.1415(3) 0.0679(11) Uani 1 1 d .
H34 H 0.2770 0.4447 0.1500 0.081 Uiso 1 1 calc R
C35 C 0.2124(3) 0.3090(3) 0.2080(2) 0.0517(9) Uani 1 1 d .
H35 H 0.2745 0.3512 0.2610 0.062 Uiso 1 1 calc R
C52 C -0.2142(3) 0.6430(3) 0.2810(2) 0.0517(9) Uani 1 1 d .
H52 H -0.2618 0.7035 0.2976 0.062 Uiso 1 1 calc R
C11 C -0.4185(5) 0.6539(5) 0.1443(3) 0.1106(19) Uani 1 1 d .
H10A H -0.3699 0.7464 0.1656 0.166 Uiso 1 1 calc GR
H10B H -0.4612 0.6335 0.1904 0.166 Uiso 1 1 calc GR
H10C H -0.4833 0.6347 0.0920 0.166 Uiso 1 1 calc GR
C7C C -0.1223(3) 0.6353(3) 0.3461(2) 0.0474(8) Uani 1 1 d .
H7C H -0.1080 0.6925 0.4050 0.057 Uiso 1 1 calc R

loop_
_atom_site_aniso_label
_atom_site_aniso_U_11
_atom_site_aniso_U_22
_atom_site_aniso_U_33
_atom_site_aniso_U_23
_atom_site_aniso_U_13
_atom_site_aniso_U_12
Pd1 0.03853(15) 0.03291(14) 0.03696(14) 0.01055(10) 0.00596(10) 0.01384(10)
P1 0.0418(5) 0.0337(5) 0.0376(4) 0.0103(4) 0.0069(4) 0.0131(4)
S1 0.0539(5) 0.0409(5) 0.0508(5) 0.0139(4) 0.0021(4) 0.0215(4)
O1 0.108(3) 0.140(3) 0.067(2) 0.031(2) 0.0037(18) 0.067(2)
N1 0.0396(15) 0.0379(15) 0.0396(15) 0.0123(12) 0.0076(12) 0.0118(13)
N2 0.0397(16) 0.0457(17) 0.0443(15) 0.0178(13) 0.0012(12) 0.0150(13)
N3 0.0515(18) 0.0473(18) 0.0582(18) 0.0213(15) -0.0007(14) 0.0176(15)
C1 0.0399(18) 0.0380(18) 0.0387(17) 0.0113(15) 0.0097(14) 0.0168(15)
C2 0.0388(18) 0.0349(18) 0.0389(17) 0.0104(14) 0.0116(14) 0.0125(15)
C3 0.0374(18) 0.0400(19) 0.0373(17) 0.0120(15) 0.0106(14) 0.0090(15)
C4 0.051(2) 0.046(2) 0.051(2) 0.0093(17) -0.0006(17) 0.0105(17)
C5 0.0384(18) 0.045(2) 0.0486(19) 0.0233(16) 0.0105(15) 0.0138(16)
C6 0.059(2) 0.074(3) 0.052(2) 0.023(2) 0.0005(19) 0.023(2)
C7 0.0398(18) 0.0415(19) 0.0436(18) 0.0145(15) 0.0128(15) 0.0170(15)
C8 0.0430(19) 0.0378(18) 0.052(2) 0.0151(16) 0.0131(16) 0.0146(16)
C9 0.049(2) 0.050(2) 0.054(2) 0.0215(18) 0.0084(17) 0.0184(18)
C10 0.066(3) 0.069(3) 0.060(3) 0.019(2) 0.002(2) 0.027(2)
C12 0.0412(19) 0.0360(18) 0.0425(18) 0.0092(15) 0.0057(15) 0.0140(15)
C13 0.053(2) 0.0366(19) 0.0447(19) 0.0052(15) 0.0065(16) 0.0140(17)
C14 0.056(2) 0.0355(19) 0.055(2) 0.0119(16) 0.0131(18) 0.0222(17)
C17 0.068(3) 0.066(3) 0.045(2) 0.0114(19) 0.0055(18) 0.031(2)
C18 0.070(3) 0.058(2) 0.056(2) 0.0180(19) 0.0130(19) 0.036(2)
C19 0.052(2) 0.0375(19) 0.0338(17) 0.0130(14) 0.0087(15) 0.0155(16)
C20 0.066(3) 0.047(2) 0.065(2) 0.0162(19) 0.022(2) 0.0186(19)
C21 0.079(3) 0.070(3) 0.068(3) 0.023(2) 0.032(2) 0.042(3)
C22 0.105(4) 0.053(3) 0.052(2) 0.013(2) 0.018(2) 0.047(3)
C23 0.083(3) 0.038(2) 0.059(2) 0.0105(18) 0.003(2) 0.016(2)
C24 0.049(2) 0.0324(18) 0.0439(19) 0.0032(15) 0.0080(16) 0.0083(16)
C024 0.060(2) 0.041(2) 0.049(2) 0.0138(16) 0.0104(17) 0.0154(18)
C25 0.061(3) 0.058(2) 0.055(2) 0.0100(19) 0.020(2) 0.010(2)
C26 0.089(4) 0.065(3) 0.077(3) 0.019(2) 0.044(3) 0.008(3)
C27 0.073(3) 0.052(3) 0.111(4) 0.001(3) 0.051(3) 0.003(2)
C28 0.045(2) 0.058(3) 0.110(4) 0.006(3) 0.015(2) 0.016(2)
C29 0.054(2) 0.049(2) 0.076(3) 0.014(2) 0.012(2) 0.0153(19)
C30 0.050(2) 0.0398(19) 0.0412(18) 0.0121(15) 0.0121(16) 0.0200(17)
C31 0.081(3) 0.044(2) 0.045(2) 0.0094(17) -0.0033(19) 0.015(2)
C32 0.112(4) 0.069(3) 0.044(2) 0.017(2) 0.003(2) 0.038(3)
C33 0.116(4) 0.080(3) 0.054(3) 0.037(2) 0.022(3) 0.042(3)
C34 0.076(3) 0.066(3) 0.077(3) 0.042(2) 0.026(2) 0.021(2)
C35 0.054(2) 0.054(2) 0.052(2) 0.0222(18) 0.0125(17) 0.0178(19)
C52 0.055(2) 0.045(2) 0.061(2) 0.0193(18) 0.0178(18) 0.0225(18)
C11 0.103(4) 0.129(4) 0.099(4) 0.015(3) -0.014(3) 0.079(4)
C7C 0.055(2) 0.0409(19) 0.049(2) 0.0129(16) 0.0106(17) 0.0203(17)

loop_
_atom_type_symbol
_atom_type_description
_atom_type_scat_dispersion_real
_atom_type_scat_dispersion_imag
_atom_type_scat_source
C C 0.0033 0.0016 'International Tables Vol C Tables 4.2.6.8 and 6.1.1.4'
H H 0.0000 0.0000 'International Tables Vol C Tables 4.2.6.8 and 6.1.1.4'
N N 0.0061 0.0033 'International Tables Vol C Tables 4.2.6.8 and 6.1.1.4'
O O 0.0106 0.0060 'International Tables Vol C Tables 4.2.6.8 and 6.1.1.4'
P P 0.1023 0.0942 'International Tables Vol C Tables 4.2.6.8 and 6.1.1.4'
S S 0.1246 0.1234 'International Tables Vol C Tables 4.2.6.8 and 6.1.1.4'
Pd Pd -0.9988 1.0072 'International Tables Vol C Tables 4.2.6.8 and 6.1.1.4'

loop_
_geom_angle_atom_site_label_1
_geom_angle_atom_site_label_2
_geom_angle_atom_site_label_3
_geom_angle
P1 Pd1 S1 101.95(3)
N1 Pd1 P1 175.26(8)
N1 Pd1 S1 82.78(8)
C1 Pd1 P1 94.68(9)
C1 Pd1 S1 163.36(9)
C1 Pd1 N1 80.60(11)
C19 P1 Pd1 117.28(11)
C24 P1 Pd1 109.14(11)
C24 P1 C19 105.47(15)
C24 P1 C30 108.85(16)
C30 P1 Pd1 115.06(11)
C30 P1 C19 100.27(14)
C5 S1 Pd1 94.18(11)
N2 N1 Pd1 123.33(19)
C3 N1 Pd1 117.3(2)
C3 N1 N2 119.3(3)
C5 N2 N1 112.3(3)
C5 N3 H3 118.6
C5 N3 C6 123.5(3)
C6 N3 H3 117.9
C2 C1 Pd1 111.3(2)
C12 C1 Pd1 131.3(2)
C12 C1 C2 117.3(3)
C1 C2 C3 116.6(3)
C13 C2 C1 119.7(3)
C13 C2 C3 123.7(3)
N1 C3 C2 114.0(3)
N1 C3 C4 123.1(3)
C2 C3 C4 122.9(3)
C3 C4 H4A 109.5
C3 C4 H4B 109.5
C3 C4 H4C 109.5
H4A C4 H4B 109.5
H4A C4 H4C 109.5
H4B C4 H4C 109.5
N2 C5 S1 127.4(2)
N2 C5 N3 117.3(3)
N3 C5 S1 115.3(3)
N3 C6 H6A 109.5
N3 C6 H6B 109.5
N3 C6 H6C 109.5
H6A C6 H6B 109.5
H6A C6 H6C 109.5
H6B C6 H6C 109.5
C12 C7 C8 119.2(3)
C14 C7 C8 122.8(3)
C14 C7 C12 117.9(3)
C18 C8 C7 120.0(3)
C7C C8 C7 122.9(3)
C7C C8 C18 117.1(3)
C17 C9 C10 118.9(3)
C17 C9 C52 118.4(3)
C52 C9 C10 122.7(3)
O1 C10 C9 120.0(4)
O1 C10 C11 119.8(4)
C9 C10 C11 120.2(4)
C1 C12 C7 123.2(3)
C1 C12 H12 118.4
C7 C12 H12 118.4
C2 C13 H13 119.3
C14 C13 C2 121.4(3)
C14 C13 H13 119.3
C7 C14 C13 120.4(3)
C7 C14 H14 119.8
C13 C14 H14 119.8
C9 C17 H17 119.9
C9 C17 C18 120.2(3)
C18 C17 H17 119.9
C8 C18 H18 119.1
C17 C18 C8 121.9(3)
C17 C18 H18 119.1
C20 C19 P1 117.1(3)
C024 C19 P1 124.3(3)
C024 C19 C20 118.5(3)
C19 C20 H20 119.6
C21 C20 C19 120.9(4)
C21 C20 H20 119.6
C20 C21 H21 120.1
C22 C21 C20 119.8(4)
C22 C21 H21 120.1
C21 C22 H22 119.9
C23 C22 C21 120.2(4)
C23 C22 H22 119.9
C22 C23 H23 119.8
C22 C23 C024 120.4(4)
C024 C23 H23 119.8
C25 C24 P1 116.4(3)
C25 C24 C29 117.9(3)
C29 C24 P1 125.6(3)
C19 C024 C23 120.1(3)
C19 C024 H024 119.9
C23 C024 H024 119.9
C24 C25 H25 119.3
C24 C25 C26 121.5(4)
C26 C25 H25 119.3
C25 C26 H26 119.9
C27 C26 C25 120.2(4)
C27 C26 H26 119.9
C26 C27 H27 120.3
C28 C27 C26 119.4(4)
C28 C27 H27 120.3
C27 C28 H28 119.5
C27 C28 C29 121.1(4)
C29 C28 H28 119.5
C24 C29 C28 120.0(4)
C24 C29 H29 120.0
C28 C29 H29 120.0
C31 C30 P1 122.2(3)
C35 C30 P1 119.4(3)
C35 C30 C31 118.3(3)
C30 C31 H31 119.7
C32 C31 C30 120.6(4)
C32 C31 H31 119.7
C31 C32 H32 119.7
C33 C32 C31 120.6(4)
C33 C32 H32 119.7
C32 C33 H33 120.3
C32 C33 C34 119.5(4)
C34 C33 H33 120.3
C33 C34 H34 119.8
C33 C34 C35 120.5(4)
C35 C34 H34 119.8
C30 C35 C34 120.5(3)
C30 C35 H35 119.7
C34 C35 H35 119.7
C9 C52 H52 119.4
C9 C52 C7C 121.2(3)
C7C C52 H52 119.4
C10 C11 H10A 109.5
C10 C11 H10B 109.5
C10 C11 H10C 109.5
H10A C11 H10B 109.5
H10A C11 H10C 109.5
H10B C11 H10C 109.5
C8 C7C C52 121.2(3)
C8 C7C H7C 119.4
C52 C7C H7C 119.4

loop_
_geom_bond_atom_site_label_1
_geom_bond_atom_site_label_2
_geom_bond_distance
Pd1 P1 2.2520(9)
Pd1 S1 2.3484(9)
Pd1 N1 2.028(2)
Pd1 C1 2.020(3)
P1 C19 1.831(3)
P1 C24 1.824(3)
P1 C30 1.825(3)
S1 C5 1.764(3)
O1 C10 1.233(4)
N1 N2 1.390(3)
N1 C3 1.295(4)
N2 C5 1.303(4)
N3 H3 0.8977
N3 C5 1.346(4)
N3 C6 1.447(4)
C1 C2 1.414(4)
C1 C12 1.386(4)
C2 C3 1.457(4)
C2 C13 1.389(4)
C3 C4 1.496(4)
C4 H4A 0.9600
C4 H4B 0.9600
C4 H4C 0.9600
C6 H6A 0.9600
C6 H6B 0.9600
C6 H6C 0.9600
C7 C8 1.477(4)
C7 C12 1.403(4)
C7 C14 1.382(4)
C8 C18 1.406(4)
C8 C7C 1.381(4)
C9 C10 1.464(5)
C9 C17 1.386(5)
C9 C52 1.389(5)
C10 C11 1.493(6)
C12 H12 0.9300
C13 H13 0.9300
C13 C14 1.384(4)
C14 H14 0.9300
C17 H17 0.9300
C17 C18 1.389(5)
C18 H18 0.9300
C19 C20 1.387(5)
C19 C024 1.377(4)
C20 H20 0.9300
C20 C21 1.377(5)
C21 H21 0.9300
C21 C22 1.367(5)
C22 H22 0.9300
C22 C23 1.362(5)
C23 H23 0.9300
C23 C024 1.387(5)
C24 C25 1.378(5)
C24 C29 1.383(5)
C024 H024 0.9300
C25 H25 0.9300
C25 C26 1.382(5)
C26 H26 0.9300
C26 C27 1.370(6)
C27 H27 0.9300
C27 C28 1.352(6)
C28 H28 0.9300
C28 C29 1.400(5)
C29 H29 0.9300
C30 C31 1.396(4)
C30 C35 1.379(4)
C31 H31 0.9300
C31 C32 1.375(5)
C32 H32 0.9300
C32 C33 1.371(6)
C33 H33 0.9300
C33 C34 1.371(5)
C34 H34 0.9300
C34 C35 1.387(5)
C35 H35 0.9300
C52 H52 0.9300
C52 C7C 1.392(5)
C11 H10A 0.9600
C11 H10B 0.9600
C11 H10C 0.9600
C7C H7C 0.9300
